data_8105499
loop_
_publ_author_name
'Yeo, Chien Ing'
'Liew, Li Yuan'
'Chew, Jactty'
'Teow, Sin-Yeang'
'Tiekink, Edward R.T.'

_publ_section_title
;
 Crystal structure of chlorido-(O-ethyl
 phenylcarbamothioamide-\kS)-bis(triphenylphosphane-\kP)-silver(I),
 C45H41AgClNOP2S
;
_journal_issue 6
_journal_name_full 'Zeitschrift f\"ur Kristallographie - New Crystal Structures'
_journal_page_first 1477
_journal_page_last 1480
_journal_paper_doi 10.1515/ncrs-2020-0363
_journal_volume 235
_journal_year 2020
_chemical_formula_moiety 'C45 H41 Ag Cl N O P2 S'
_chemical_formula_sum 'C45 H41 Ag Cl N O P2 S'
_chemical_formula_weight 849.11
_space_group_crystal_system monoclinic
_space_group_IT_number 14
_space_group_name_Hall '-P 2ybc'
_space_group_name_H-M_alt 'P 1 21/c 1'
_atom_sites_solution_hydrogens mixed
_atom_sites_solution_primary direct
_atom_sites_solution_secondary difmap
_audit_creation_method SHELXL-2014/7
_cell_angle_alpha 90
_cell_angle_beta 94.516(3)
_cell_angle_gamma 90
_cell_formula_units_Z 4
_cell_length_a 10.1930(3)
_cell_length_b 18.3087(6)
_cell_length_c 21.3088(6)
_cell_measurement_reflns_used 7148
_cell_measurement_temperature 100(2)
_cell_measurement_theta_max 27.5015
_cell_measurement_theta_min 2.2872
_cell_volume 3964.3(2)
_computing_cell_refinement 'CrysAlis PRO [1]'
_computing_data_collection 'CrysAlis PRO [1]'
_computing_data_reduction 'CrysAlis PRO [1]'
_computing_molecular_graphics 'ORTEP-3 for Windows [4]'
_computing_publication_material 'SHELXL2014/7 [3]'
_computing_structure_refinement 'SHELXL2014/7 [3]'
_computing_structure_solution 'SHELXS97 [2]'
_diffrn_ambient_temperature 100(2)
_diffrn_detector_area_resol_mean 10.4041
_diffrn_measured_fraction_theta_full 0.996
_diffrn_measured_fraction_theta_max 0.990
_diffrn_measurement_device_type 'Agilent SuperNova Dual diffractometer with Atlas detector'
_diffrn_measurement_method '\w scan'
_diffrn_radiation_monochromator Mirror
_diffrn_radiation_source 'SuperNova (Mo) X-ray Source'
_diffrn_radiation_type MoK\a
_diffrn_radiation_wavelength 0.71073
_diffrn_reflns_av_R_equivalents 0.0316
_diffrn_reflns_av_unetI/netI 0.0563
_diffrn_reflns_Laue_measured_fraction_full 0.996
_diffrn_reflns_Laue_measured_fraction_max 0.990
_diffrn_reflns_limit_h_max 13
_diffrn_reflns_limit_h_min -11
_diffrn_reflns_limit_k_max 17
_diffrn_reflns_limit_k_min -23
_diffrn_reflns_limit_l_max 27
_diffrn_reflns_limit_l_min -20
_diffrn_reflns_number 16706
_diffrn_reflns_point_group_measured_fraction_full 0.996
_diffrn_reflns_point_group_measured_fraction_max 0.990
_diffrn_reflns_theta_full 25.242
_diffrn_reflns_theta_max 27.567
_diffrn_reflns_theta_min 2.423
_diffrn_standards_decay_% 0
_diffrn_standards_interval_count 0
_diffrn_standards_interval_time 0
_diffrn_standards_number 0
_exptl_absorpt_coefficient_mu 0.745
_exptl_absorpt_correction_T_max 0.9630
_exptl_absorpt_correction_T_min 0.9279
_exptl_absorpt_correction_type multi-scan
_exptl_absorpt_process_details 'CrysAlis PRO [1]'
_exptl_crystal_colour colourless
_exptl_crystal_density_diffrn 1.423
_exptl_crystal_description prism
_exptl_crystal_F_000 1744
_exptl_crystal_size_max 0.600
_exptl_crystal_size_mid 0.110
_exptl_crystal_size_min 0.050
_refine_diff_density_max 0.901
_refine_diff_density_min -0.431
_refine_diff_density_rms 0.091
_refine_ls_extinction_coef .
_refine_ls_extinction_method none
_refine_ls_goodness_of_fit_ref 1.016
_refine_ls_hydrogen_treatment mixed
_refine_ls_matrix_type full
_refine_ls_number_parameters 473
_refine_ls_number_reflns 9086
_refine_ls_number_restraints 1
_refine_ls_restrained_S_all 1.016
_refine_ls_R_factor_all 0.0509
_refine_ls_R_factor_gt 0.0353
_refine_ls_shift/su_max 0.001
_refine_ls_shift/su_mean 0.000
_refine_ls_structure_factor_coef Fsqd
_refine_ls_weighting_details 'w=1/[\s^2^(Fo^2^)+(0.0300P)^2^+1.0104P] where P=(Fo^2^+2Fc^2^)/3'
_refine_ls_weighting_scheme calc
_refine_ls_wR_factor_gt 0.0710
_refine_ls_wR_factor_ref 0.0810
_reflns_Friedel_coverage 0.000
_reflns_Friedel_fraction_full .
_reflns_Friedel_fraction_max .
_reflns_number_gt 7332
_reflns_number_total 9086
_reflns_threshold_expression 'I > 2\s(I)'
_cod_data_source_file suppl_ncrs-2020-0363_suppl.cif
_cod_data_source_block shelx
_cod_original_sg_symbol_H-M 'P 21/c'
_cod_database_code 8105499
_shelx_shelxl_version_number 2014/7
_shelx_space_group_comment
;
The symmetry employed for this shelxl refinement is uniquely defined
by the following loop, which should always be used as a source of
symmetry information in preference to the above space-group names.
They are only intended as comments.
;
_shelx_estimated_absorpt_t_min 0.663
_shelx_estimated_absorpt_t_max 0.964

loop_
_space_group_symop_operation_xyz
'x, y, z'
'-x, y+1/2, -z+1/2'
'-x, -y, -z'
'x, -y-1/2, z-1/2'

loop_
_atom_site_label
_atom_site_type_symbol
_atom_site_fract_x
_atom_site_fract_y
_atom_site_fract_z
_atom_site_U_iso_or_equiv
_atom_site_adp_type
_atom_site_occupancy
_atom_site_site_symmetry_order
_atom_site_calc_flag
_atom_site_refinement_flags_posn
_atom_site_refinement_flags_adp
_atom_site_refinement_flags_occupancy
_atom_site_disorder_assembly
_atom_site_disorder_group
Ag Ag 0.26060(2) 0.23307(2) 0.35902(2) 0.01466(6) Uani 1 1 d . . . . .
Cl1 Cl 0.26896(6) 0.17084(3) 0.25057(3) 0.01943(13) Uani 1 1 d . . . . .
S1 S 0.52011(6) 0.24032(3) 0.39628(3) 0.01764(14) Uani 1 1 d . . . . .
P1 P 0.23070(6) 0.36667(3) 0.36172(3) 0.01239(13) Uani 1 1 d . . . . .
P2 P 0.17069(6) 0.13700(3) 0.42419(3) 0.01308(13) Uani 1 1 d . . . . .
O1 O 0.73790(16) 0.26845(9) 0.33888(9) 0.0219(4) Uani 1 1 d . . . . .
N1 N 0.5725(2) 0.22098(11) 0.27719(10) 0.0183(5) Uani 1 1 d D . . . .
H1N H 0.4899(12) 0.2077(14) 0.2739(13) 0.022 Uiso 1 1 d D U . . .
C1 C 0.6146(2) 0.24362(12) 0.33502(13) 0.0172(5) Uani 1 1 d . . . . .
C2 C 0.6370(3) 0.22109(13) 0.22008(13) 0.0219(6) Uani 1 1 d . . . . .
C3 C 0.7728(3) 0.21608(13) 0.21751(14) 0.0267(6) Uani 1 1 d . . . . .
H3 H 0.8292 0.2156 0.2552 0.032 Uiso 1 1 calc R U . . .
C4 C 0.8250(3) 0.21181(15) 0.15912(16) 0.0364(8) Uani 1 1 d . . . . .
H4 H 0.9176 0.2086 0.1573 0.044 Uiso 1 1 calc R U . . .
C5 C 0.7446(4) 0.21216(15) 0.10380(15) 0.0398(8) Uani 1 1 d . . . . .
H5 H 0.7815 0.2088 0.0643 0.048 Uiso 1 1 calc R U . . .
C6 C 0.6091(3) 0.21753(15) 0.10665(15) 0.0372(8) Uani 1 1 d . . . . .
H6 H 0.5529 0.2179 0.0689 0.045 Uiso 1 1 calc R U . . .
C7 C 0.5559(3) 0.22228(14) 0.16412(14) 0.0284(6) Uani 1 1 d . . . . .
H7 H 0.4633 0.2264 0.1656 0.034 Uiso 1 1 calc R U . . .
C8 C 0.7959(2) 0.29628(14) 0.39905(13) 0.0230(6) Uani 1 1 d . . . . .
H8A H 0.8927 0.2909 0.4009 0.028 Uiso 1 1 calc R U . . .
H8B H 0.7631 0.2674 0.4338 0.028 Uiso 1 1 calc R U . . .
C9 C 0.7612(3) 0.37532(14) 0.40696(14) 0.0284(6) Uani 1 1 d . . . . .
H9A H 0.7958 0.3921 0.4487 0.043 Uiso 1 1 calc R U . . .
H9B H 0.6653 0.3810 0.4028 0.043 Uiso 1 1 calc R U . . .
H9C H 0.7999 0.4044 0.3745 0.043 Uiso 1 1 calc R U . . .
C11 C 0.3544(2) 0.41694(12) 0.32189(11) 0.0132(5) Uani 1 1 d . . . . .
C12 C 0.4062(2) 0.38266(13) 0.27071(12) 0.0174(5) Uani 1 1 d . . . . .
H12 H 0.3841 0.3333 0.2611 0.021 Uiso 1 1 calc R U . . .
C13 C 0.4897(2) 0.42037(15) 0.23387(13) 0.0246(6) Uani 1 1 d . . . . .
H13 H 0.5250 0.3967 0.1993 0.030 Uiso 1 1 calc R U . . .
C14 C 0.5216(2) 0.49251(15) 0.24745(13) 0.0240(6) Uani 1 1 d . . . . .
H14 H 0.5769 0.5186 0.2214 0.029 Uiso 1 1 calc R U . . .
C15 C 0.4733(2) 0.52651(13) 0.29863(13) 0.0214(6) Uani 1 1 d . . . . .
H15 H 0.4972 0.5756 0.3084 0.026 Uiso 1 1 calc R U . . .
C16 C 0.3897(2) 0.48901(13) 0.33590(12) 0.0183(5) Uani 1 1 d . . . . .
H16 H 0.3564 0.5126 0.3710 0.022 Uiso 1 1 calc R U . . .
C21 C 0.0811(2) 0.40822(13) 0.32497(11) 0.0149(5) Uani 1 1 d . . . . .
C22 C 0.0016(2) 0.36693(14) 0.28270(12) 0.0192(5) Uani 1 1 d . . . . .
H22 H 0.0196 0.3165 0.2775 0.023 Uiso 1 1 calc R U . . .
C23 C -0.1049(3) 0.39909(15) 0.24767(13) 0.0258(6) Uani 1 1 d . . . . .
H23 H -0.1587 0.3708 0.2185 0.031 Uiso 1 1 calc R U . . .
C24 C -0.1316(2) 0.47260(16) 0.25584(13) 0.0263(6) Uani 1 1 d . . . . .
H24 H -0.2033 0.4947 0.2318 0.032 Uiso 1 1 calc R U . . .
C25 C -0.0546(2) 0.51393(14) 0.29878(12) 0.0225(6) Uani 1 1 d . . . . .
H25 H -0.0750 0.5639 0.3049 0.027 Uiso 1 1 calc R U . . .
C26 C 0.0523(2) 0.48239(13) 0.33293(12) 0.0173(5) Uani 1 1 d . . . . .
H26 H 0.1061 0.5111 0.3618 0.021 Uiso 1 1 calc R U . . .
C31 C 0.2443(2) 0.40207(12) 0.44189(11) 0.0141(5) Uani 1 1 d . . . . .
C32 C 0.3681(2) 0.40655(13) 0.47514(12) 0.0193(5) Uani 1 1 d . . . . .
H32 H 0.4451 0.3967 0.4542 0.023 Uiso 1 1 calc R U . . .
C33 C 0.3790(3) 0.42526(14) 0.53846(13) 0.0222(6) Uani 1 1 d . . . . .
H33 H 0.4636 0.4284 0.5604 0.027 Uiso 1 1 calc R U . . .
C34 C 0.2682(3) 0.43933(14) 0.56994(13) 0.0233(6) Uani 1 1 d . . . . .
H34 H 0.2764 0.4520 0.6133 0.028 Uiso 1 1 calc R U . . .
C35 C 0.1444(3) 0.43469(14) 0.53740(12) 0.0229(6) Uani 1 1 d . . . . .
H35 H 0.0678 0.4442 0.5587 0.027 Uiso 1 1 calc R U . . .
C36 C 0.1325(2) 0.41622(13) 0.47406(12) 0.0187(5) Uani 1 1 d . . . . .
H36 H 0.0476 0.4131 0.4523 0.022 Uiso 1 1 calc R U . . .
C41 C 0.1762(2) 0.15424(12) 0.50868(11) 0.0143(5) Uani 1 1 d . . . . .
C42 C 0.1888(3) 0.22594(13) 0.53028(12) 0.0216(6) Uani 1 1 d . . . . .
H42 H 0.1972 0.2645 0.5011 0.026 Uiso 1 1 calc R U . . .
C43 C 0.1890(3) 0.24162(14) 0.59411(13) 0.0260(6) Uani 1 1 d . . . . .
H43 H 0.1974 0.2907 0.6082 0.031 Uiso 1 1 calc R U . . .
C44 C 0.1770(2) 0.18604(14) 0.63708(12) 0.0218(6) Uani 1 1 d . . . . .
H44 H 0.1765 0.1969 0.6807 0.026 Uiso 1 1 calc R U . . .
C45 C 0.1657(3) 0.11417(14) 0.61638(12) 0.0222(6) Uani 1 1 d . . . . .
H45 H 0.1584 0.0758 0.6459 0.027 Uiso 1 1 calc R U . . .
C46 C 0.1651(2) 0.09833(13) 0.55262(12) 0.0176(5) Uani 1 1 d . . . . .
H46 H 0.1571 0.0491 0.5388 0.021 Uiso 1 1 calc R U . . .
C51 C 0.2510(2) 0.04768(12) 0.41970(11) 0.0146(5) Uani 1 1 d . . . . .
C52 C 0.3885(2) 0.04606(13) 0.42407(12) 0.0197(5) Uani 1 1 d . . . . .
H52 H 0.4365 0.0906 0.4272 0.024 Uiso 1 1 calc R U . . .
C53 C 0.4556(3) -0.01980(14) 0.42392(13) 0.0254(6) Uani 1 1 d . . . . .
H53 H 0.5491 -0.0203 0.4276 0.030 Uiso 1 1 calc R U . . .
C54 C 0.3861(3) -0.08489(14) 0.41848(12) 0.0226(6) Uani 1 1 d . . . . .
H54 H 0.4319 -0.1301 0.4186 0.027 Uiso 1 1 calc R U . . .
C55 C 0.2498(3) -0.08394(13) 0.41281(12) 0.0204(6) Uani 1 1 d . . . . .
H55 H 0.2022 -0.1285 0.4083 0.024 Uiso 1 1 calc R U . . .
C56 C 0.1824(2) -0.01811(13) 0.41364(12) 0.0177(5) Uani 1 1 d . . . . .
H56 H 0.0889 -0.0179 0.4100 0.021 Uiso 1 1 calc R U . . .
C61 C -0.0017(2) 0.11610(12) 0.40149(11) 0.0135(5) Uani 1 1 d . . . . .
C62 C -0.0339(2) 0.09880(13) 0.33824(12) 0.0181(5) Uani 1 1 d . . . . .
H62 H 0.0318 0.1006 0.3090 0.022 Uiso 1 1 calc R U . . .
C63 C -0.1624(2) 0.07896(13) 0.31807(12) 0.0200(5) Uani 1 1 d . . . . .
H63 H -0.1831 0.0654 0.2754 0.024 Uiso 1 1 calc R U . . .
C64 C -0.2597(2) 0.07883(13) 0.35966(12) 0.0192(5) Uani 1 1 d . . . . .
H64 H -0.3474 0.0660 0.3454 0.023 Uiso 1 1 calc R U . . .
C65 C -0.2292(2) 0.09739(13) 0.42214(12) 0.0183(5) Uani 1 1 d . . . . .
H65 H -0.2963 0.0980 0.4507 0.022 Uiso 1 1 calc R U . . .
C66 C -0.1000(2) 0.11527(12) 0.44331(12) 0.0171(5) Uani 1 1 d . . . . .
H66 H -0.0792 0.1269 0.4864 0.021 Uiso 1 1 calc R U . . .

loop_
_atom_site_aniso_label
_atom_site_aniso_U_11
_atom_site_aniso_U_22
_atom_site_aniso_U_33
_atom_site_aniso_U_23
_atom_site_aniso_U_13
_atom_site_aniso_U_12
Ag 0.01717(10) 0.01263(10) 0.01453(10) 0.00054(7) 0.00340(7) -0.00127(7)
Cl1 0.0244(3) 0.0185(3) 0.0155(3) -0.0027(2) 0.0027(2) -0.0039(2)
S1 0.0142(3) 0.0211(3) 0.0179(3) 0.0015(3) 0.0027(2) -0.0006(2)
P1 0.0136(3) 0.0119(3) 0.0117(3) -0.0002(2) 0.0015(2) -0.0002(2)
P2 0.0146(3) 0.0118(3) 0.0130(3) 0.0002(2) 0.0024(2) -0.0009(2)
O1 0.0172(9) 0.0239(9) 0.0255(10) -0.0034(8) 0.0068(8) -0.0058(7)
N1 0.0170(10) 0.0177(10) 0.0205(12) -0.0001(9) 0.0037(9) -0.0030(9)
C1 0.0182(12) 0.0105(11) 0.0230(14) 0.0027(10) 0.0029(11) 0.0009(10)
C2 0.0334(15) 0.0119(11) 0.0218(14) -0.0002(11) 0.0101(12) -0.0023(11)
C3 0.0344(16) 0.0172(13) 0.0301(16) -0.0033(12) 0.0131(13) -0.0018(12)
C4 0.0442(18) 0.0245(14) 0.044(2) -0.0057(14) 0.0271(16) -0.0055(14)
C5 0.070(2) 0.0248(15) 0.0281(18) -0.0047(14) 0.0280(17) -0.0098(16)
C6 0.067(2) 0.0222(14) 0.0230(16) -0.0012(13) 0.0086(16) -0.0107(15)
C7 0.0418(17) 0.0196(13) 0.0242(16) 0.0008(12) 0.0054(13) -0.0048(12)
C8 0.0159(12) 0.0260(14) 0.0271(15) -0.0027(12) 0.0029(11) -0.0059(11)
C9 0.0246(14) 0.0256(14) 0.0360(17) -0.0064(13) 0.0095(13) -0.0051(12)
C11 0.0103(11) 0.0157(11) 0.0135(12) 0.0010(10) -0.0004(9) 0.0014(9)
C12 0.0186(12) 0.0171(12) 0.0170(13) 0.0014(10) 0.0037(10) 0.0015(10)
C13 0.0241(14) 0.0262(14) 0.0250(15) 0.0062(12) 0.0109(12) 0.0041(11)
C14 0.0153(12) 0.0318(15) 0.0253(15) 0.0146(13) 0.0034(11) -0.0001(11)
C15 0.0186(13) 0.0154(12) 0.0294(16) 0.0066(12) -0.0035(11) -0.0031(10)
C16 0.0192(12) 0.0181(12) 0.0173(13) -0.0009(11) 0.0012(10) -0.0009(10)
C21 0.0115(11) 0.0203(12) 0.0133(12) 0.0047(10) 0.0041(10) -0.0002(10)
C22 0.0194(12) 0.0226(13) 0.0159(13) 0.0018(11) 0.0026(10) -0.0034(11)
C23 0.0198(13) 0.0352(16) 0.0215(15) 0.0065(13) -0.0033(11) -0.0074(12)
C24 0.0134(12) 0.0408(17) 0.0248(15) 0.0144(14) 0.0017(11) 0.0038(12)
C25 0.0236(13) 0.0248(13) 0.0208(14) 0.0090(12) 0.0116(11) 0.0080(11)
C26 0.0190(12) 0.0200(12) 0.0133(12) 0.0036(10) 0.0034(10) 0.0011(10)
C31 0.0194(12) 0.0104(11) 0.0125(12) -0.0018(10) 0.0025(10) 0.0004(10)
C32 0.0197(13) 0.0214(13) 0.0166(13) -0.0014(11) 0.0013(11) -0.0001(11)
C33 0.0220(13) 0.0244(13) 0.0195(14) -0.0029(12) -0.0031(11) 0.0003(11)
C34 0.0354(15) 0.0209(13) 0.0133(13) -0.0010(11) -0.0002(12) 0.0018(12)
C35 0.0272(14) 0.0222(13) 0.0201(14) -0.0018(12) 0.0071(12) 0.0076(12)
C36 0.0173(12) 0.0202(12) 0.0186(13) 0.0016(11) 0.0016(11) 0.0042(10)
C41 0.0135(11) 0.0148(11) 0.0148(12) 0.0000(10) 0.0015(10) 0.0008(9)
C42 0.0338(15) 0.0152(12) 0.0157(13) 0.0024(11) 0.0020(11) -0.0012(11)
C43 0.0405(17) 0.0161(12) 0.0214(15) -0.0036(11) 0.0029(13) -0.0036(12)
C44 0.0267(14) 0.0266(14) 0.0122(13) -0.0004(11) 0.0026(11) 0.0011(12)
C45 0.0330(15) 0.0183(12) 0.0152(13) 0.0052(11) 0.0022(11) 0.0005(11)
C46 0.0228(13) 0.0146(12) 0.0155(13) 0.0012(10) 0.0027(11) -0.0004(10)
C51 0.0180(12) 0.0151(11) 0.0112(12) 0.0006(10) 0.0048(10) 0.0024(10)
C52 0.0186(12) 0.0160(12) 0.0248(15) 0.0023(11) 0.0045(11) -0.0010(10)
C53 0.0219(13) 0.0270(14) 0.0280(16) 0.0042(13) 0.0069(12) 0.0062(12)
C54 0.0342(15) 0.0187(12) 0.0164(13) 0.0011(11) 0.0112(12) 0.0087(11)
C55 0.0335(15) 0.0143(12) 0.0139(13) -0.0006(10) 0.0056(11) -0.0023(11)
C56 0.0211(13) 0.0168(12) 0.0151(13) 0.0001(10) 0.0007(11) -0.0016(10)
C61 0.0159(11) 0.0125(11) 0.0123(12) 0.0010(10) 0.0027(10) 0.0004(9)
C62 0.0205(13) 0.0183(12) 0.0159(13) -0.0004(11) 0.0042(11) 0.0026(10)
C63 0.0228(13) 0.0196(12) 0.0170(13) -0.0020(11) -0.0012(11) 0.0000(11)
C64 0.0165(12) 0.0160(12) 0.0243(14) 0.0016(11) -0.0028(11) -0.0003(10)
C65 0.0163(12) 0.0196(12) 0.0196(13) 0.0053(11) 0.0061(10) 0.0004(10)
C66 0.0197(12) 0.0164(12) 0.0153(13) 0.0013(10) 0.0021(10) 0.0024(10)

loop_
_atom_type_symbol
_atom_type_description
_atom_type_scat_dispersion_real
_atom_type_scat_dispersion_imag
_atom_type_scat_source
C C 0.0033 0.0016 'International Tables Vol C Tables 4.2.6.8 and 6.1.1.4'
H H 0.0000 0.0000 'International Tables Vol C Tables 4.2.6.8 and 6.1.1.4'
N N 0.0061 0.0033 'International Tables Vol C Tables 4.2.6.8 and 6.1.1.4'
O O 0.0106 0.0060 'International Tables Vol C Tables 4.2.6.8 and 6.1.1.4'
S S 0.1246 0.1234 'International Tables Vol C Tables 4.2.6.8 and 6.1.1.4'
P P 0.1023 0.0942 'International Tables Vol C Tables 4.2.6.8 and 6.1.1.4'
Cl Cl 0.1484 0.1585 'International Tables Vol C Tables 4.2.6.8 and 6.1.1.4'
Ag Ag -0.8971 1.1015 'International Tables Vol C Tables 4.2.6.8 and 6.1.1.4'

loop_
_geom_angle_atom_site_label_1
_geom_angle_atom_site_label_2
_geom_angle_atom_site_label_3
_geom_angle
_geom_angle_site_symmetry_1
_geom_angle_site_symmetry_3
P2 Ag P1 130.03(2) . .
P2 Ag Cl1 103.26(2) . .
P1 Ag Cl1 118.10(2) . .
P2 Ag S1 105.56(2) . .
P1 Ag S1 93.69(2) . .
Cl1 Ag S1 100.59(2) . .
C1 S1 Ag 112.35(9) . .
C31 P1 C11 104.62(11) . .
C31 P1 C21 104.68(11) . .
C11 P1 C21 100.08(10) . .
C31 P1 Ag 111.98(7) . .
C11 P1 Ag 113.48(8) . .
C21 P1 Ag 120.28(8) . .
C61 P2 C41 104.59(11) . .
C61 P2 C51 102.92(11) . .
C41 P2 C51 103.08(11) . .
C61 P2 Ag 113.17(8) . .
C41 P2 Ag 116.69(8) . .
C51 P2 Ag 114.82(8) . .
C1 O1 C8 119.2(2) . .
C1 N1 C2 130.4(2) . .
C1 N1 H1N 113.4(19) . .
C2 N1 H1N 116.0(19) . .
O1 C1 N1 113.3(2) . .
O1 C1 S1 124.0(2) . .
N1 C1 S1 122.75(19) . .
C3 C2 C7 119.4(3) . .
C3 C2 N1 124.0(2) . .
C7 C2 N1 116.5(2) . .
C2 C3 C4 119.3(3) . .
C2 C3 H3 120.3 . .
C4 C3 H3 120.3 . .
C5 C4 C3 121.3(3) . .
C5 C4 H4 119.4 . .
C3 C4 H4 119.4 . .
C4 C5 C6 119.1(3) . .
C4 C5 H5 120.4 . .
C6 C5 H5 120.4 . .
C7 C6 C5 120.3(3) . .
C7 C6 H6 119.9 . .
C5 C6 H6 119.9 . .
C6 C7 C2 120.6(3) . .
C6 C7 H7 119.7 . .
C2 C7 H7 119.7 . .
O1 C8 C9 110.6(2) . .
O1 C8 H8A 109.5 . .
C9 C8 H8A 109.5 . .
O1 C8 H8B 109.5 . .
C9 C8 H8B 109.5 . .
H8A C8 H8B 108.1 . .
C8 C9 H9A 109.5 . .
C8 C9 H9B 109.5 . .
H9A C9 H9B 109.5 . .
C8 C9 H9C 109.5 . .
H9A C9 H9C 109.5 . .
H9B C9 H9C 109.5 . .
C16 C11 C12 119.1(2) . .
C16 C11 P1 123.63(19) . .
C12 C11 P1 117.01(17) . .
C13 C12 C11 120.3(2) . .
C13 C12 H12 119.8 . .
C11 C12 H12 119.8 . .
C12 C13 C14 120.1(3) . .
C12 C13 H13 120.0 . .
C14 C13 H13 120.0 . .
C15 C14 C13 120.2(2) . .
C15 C14 H14 119.9 . .
C13 C14 H14 119.9 . .
C14 C15 C16 120.1(2) . .
C14 C15 H15 120.0 . .
C16 C15 H15 120.0 . .
C11 C16 C15 120.3(2) . .
C11 C16 H16 119.9 . .
C15 C16 H16 119.9 . .
C22 C21 C26 119.3(2) . .
C22 C21 P1 118.50(18) . .
C26 C21 P1 121.84(18) . .
C21 C22 C23 120.4(2) . .
C21 C22 H22 119.8 . .
C23 C22 H22 119.8 . .
C24 C23 C22 119.6(2) . .
C24 C23 H23 120.2 . .
C22 C23 H23 120.2 . .
C25 C24 C23 120.5(2) . .
C25 C24 H24 119.7 . .
C23 C24 H24 119.7 . .
C24 C25 C26 120.0(2) . .
C24 C25 H25 120.0 . .
C26 C25 H25 120.0 . .
C25 C26 C21 120.2(2) . .
C25 C26 H26 119.9 . .
C21 C26 H26 119.9 . .
C36 C31 C32 118.5(2) . .
C36 C31 P1 121.33(18) . .
C32 C31 P1 119.64(18) . .
C33 C32 C31 120.4(2) . .
C33 C32 H32 119.8 . .
C31 C32 H32 119.8 . .
C34 C33 C32 120.8(2) . .
C34 C33 H33 119.6 . .
C32 C33 H33 119.6 . .
C33 C34 C35 119.3(2) . .
C33 C34 H34 120.3 . .
C35 C34 H34 120.3 . .
C36 C35 C34 120.4(2) . .
C36 C35 H35 119.8 . .
C34 C35 H35 119.8 . .
C35 C36 C31 120.6(2) . .
C35 C36 H36 119.7 . .
C31 C36 H36 119.7 . .
C46 C41 C42 118.6(2) . .
C46 C41 P2 122.45(18) . .
C42 C41 P2 118.93(19) . .
C43 C42 C41 120.7(2) . .
C43 C42 H42 119.6 . .
C41 C42 H42 119.6 . .
C44 C43 C42 120.2(2) . .
C44 C43 H43 119.9 . .
C42 C43 H43 119.9 . .
C43 C44 C45 119.8(2) . .
C43 C44 H44 120.1 . .
C45 C44 H44 120.1 . .
C44 C45 C46 120.1(2) . .
C44 C45 H45 119.9 . .
C46 C45 H45 119.9 . .
C45 C46 C41 120.5(2) . .
C45 C46 H46 119.7 . .
C41 C46 H46 119.7 . .
C56 C51 C52 118.8(2) . .
C56 C51 P2 123.51(18) . .
C52 C51 P2 117.70(18) . .
C53 C52 C51 120.7(2) . .
C53 C52 H52 119.7 . .
C51 C52 H52 119.7 . .
C52 C53 C54 119.9(2) . .
C52 C53 H53 120.0 . .
C54 C53 H53 120.0 . .
C55 C54 C53 119.9(2) . .
C55 C54 H54 120.0 . .
C53 C54 H54 120.0 . .
C54 C55 C56 120.2(2) . .
C54 C55 H55 119.9 . .
C56 C55 H55 119.9 . .
C55 C56 C51 120.4(2) . .
C55 C56 H56 119.8 . .
C51 C56 H56 119.8 . .
C66 C61 C62 119.2(2) . .
C66 C61 P2 123.98(19) . .
C62 C61 P2 116.78(18) . .
C63 C62 C61 120.0(2) . .
C63 C62 H62 120.0 . .
C61 C62 H62 120.0 . .
C64 C63 C62 120.5(2) . .
C64 C63 H63 119.8 . .
C62 C63 H63 119.8 . .
C63 C64 C65 119.9(2) . .
C63 C64 H64 120.1 . .
C65 C64 H64 120.1 . .
C64 C65 C66 120.1(2) . .
C64 C65 H65 119.9 . .
C66 C65 H65 119.9 . .
C61 C66 C65 120.2(2) . .
C61 C66 H66 119.9 . .
C65 C66 H66 119.9 . .

loop_
_geom_bond_atom_site_label_1
_geom_bond_atom_site_label_2
_geom_bond_distance
_geom_bond_site_symmetry_2
Ag P2 2.4622(6) .
Ag P1 2.4661(6) .
Ag Cl1 2.5841(6) .
Ag S1 2.7046(6) .
S1 C1 1.684(3) .
P1 C31 1.822(2) .
P1 C11 1.824(2) .
P1 C21 1.825(2) .
P2 C61 1.826(2) .
P2 C41 1.824(3) .
P2 C51 1.835(2) .
O1 C1 1.333(3) .
O1 C8 1.460(3) .
N1 C1 1.338(3) .
N1 C2 1.428(3) .
N1 H1N 0.874(10) .
C2 C3 1.392(4) .
C2 C7 1.397(4) .
C3 C4 1.393(4) .
C3 H3 0.9500 .
C4 C5 1.381(5) .
C4 H4 0.9500 .
C5 C6 1.391(5) .
C5 H5 0.9500 .
C6 C7 1.381(4) .
C6 H6 0.9500 .
C7 H7 0.9500 .
C8 C9 1.502(4) .
C8 H8A 0.9900 .
C8 H8B 0.9900 .
C9 H9A 0.9800 .
C9 H9B 0.9800 .
C9 H9C 0.9800 .
C11 C16 1.394(3) .
C11 C12 1.397(3) .
C12 C13 1.386(3) .
C12 H12 0.9500 .
C13 C14 1.385(4) .
C13 H13 0.9500 .
C14 C15 1.380(4) .
C14 H14 0.9500 .
C15 C16 1.391(3) .
C15 H15 0.9500 .
C16 H16 0.9500 .
C21 C22 1.387(3) .
C21 C26 1.402(3) .
C22 C23 1.398(3) .
C22 H22 0.9500 .
C23 C24 1.387(4) .
C23 H23 0.9500 .
C24 C25 1.383(4) .
C24 H24 0.9500 .
C25 C26 1.388(3) .
C25 H25 0.9500 .
C26 H26 0.9500 .
C31 C36 1.400(3) .
C31 C32 1.400(3) .
C32 C33 1.388(3) .
C32 H32 0.9500 .
C33 C34 1.383(4) .
C33 H33 0.9500 .
C34 C35 1.394(4) .
C34 H34 0.9500 .
C35 C36 1.387(3) .
C35 H35 0.9500 .
C36 H36 0.9500 .
C41 C46 1.398(3) .
C41 C42 1.394(3) .
C42 C43 1.390(4) .
C42 H42 0.9500 .
C43 C44 1.381(4) .
C43 H43 0.9500 .
C44 C45 1.390(3) .
C44 H44 0.9500 .
C45 C46 1.389(3) .
C45 H45 0.9500 .
C46 H46 0.9500 .
C51 C56 1.394(3) .
C51 C52 1.397(3) .
C52 C53 1.386(3) .
C52 H52 0.9500 .
C53 C54 1.387(4) .
C53 H53 0.9500 .
C54 C55 1.386(4) .
C54 H54 0.9500 .
C55 C56 1.388(3) .
C55 H55 0.9500 .
C56 H56 0.9500 .
C61 C66 1.393(3) .
C61 C62 1.398(3) .
C62 C63 1.394(3) .
C62 H62 0.9500 .
C63 C64 1.381(4) .
C63 H63 0.9500 .
C64 C65 1.386(4) .
C64 H64 0.9500 .
C65 C66 1.397(3) .
C65 H65 0.9500 .
C66 H66 0.9500 .

loop_
_geom_torsion_atom_site_label_1
_geom_torsion_atom_site_label_2
_geom_torsion_atom_site_label_3
_geom_torsion_atom_site_label_4
_geom_torsion
_geom_torsion_site_symmetry_1
_geom_torsion_site_symmetry_2
_geom_torsion_site_symmetry_3
_geom_torsion_site_symmetry_4
C8 O1 C1 N1 178.8(2) . . . .
C8 O1 C1 S1 -1.4(3) . . . .
C2 N1 C1 O1 -1.7(4) . . . .
C2 N1 C1 S1 178.54(19) . . . .
Ag S1 C1 O1 159.41(17) . . . .
Ag S1 C1 N1 -20.9(2) . . . .
C1 N1 C2 C3 28.7(4) . . . .
C1 N1 C2 C7 -155.0(3) . . . .
C7 C2 C3 C4 -0.5(4) . . . .
N1 C2 C3 C4 175.8(2) . . . .
C2 C3 C4 C5 -0.3(4) . . . .
C3 C4 C5 C6 0.6(4) . . . .
C4 C5 C6 C7 -0.1(4) . . . .
C5 C6 C7 C2 -0.6(4) . . . .
C3 C2 C7 C6 0.9(4) . . . .
N1 C2 C7 C6 -175.6(2) . . . .
C1 O1 C8 C9 -85.4(3) . . . .
C31 P1 C11 C16 -32.9(2) . . . .
C21 P1 C11 C16 75.3(2) . . . .
Ag P1 C11 C16 -155.19(18) . . . .
C31 P1 C11 C12 153.47(18) . . . .
C21 P1 C11 C12 -98.3(2) . . . .
Ag P1 C11 C12 31.1(2) . . . .
C16 C11 C12 C13 -1.1(4) . . . .
P1 C11 C12 C13 172.92(19) . . . .
C11 C12 C13 C14 -0.4(4) . . . .
C12 C13 C14 C15 1.7(4) . . . .
C13 C14 C15 C16 -1.6(4) . . . .
C12 C11 C16 C15 1.2(3) . . . .
P1 C11 C16 C15 -172.39(18) . . . .
C14 C15 C16 C11 0.2(4) . . . .
C31 P1 C21 C22 -143.02(19) . . . .
C11 P1 C21 C22 108.8(2) . . . .
Ag P1 C21 C22 -16.1(2) . . . .
C31 P1 C21 C26 44.1(2) . . . .
C11 P1 C21 C26 -64.1(2) . . . .
Ag P1 C21 C26 171.01(17) . . . .
C26 C21 C22 C23 1.0(4) . . . .
P1 C21 C22 C23 -172.1(2) . . . .
C21 C22 C23 C24 -0.6(4) . . . .
C22 C23 C24 C25 -0.7(4) . . . .
C23 C24 C25 C26 1.7(4) . . . .
C24 C25 C26 C21 -1.3(4) . . . .
C22 C21 C26 C25 0.0(4) . . . .
P1 C21 C26 C25 172.81(19) . . . .
C11 P1 C31 C36 138.9(2) . . . .
C21 P1 C31 C36 34.1(2) . . . .
Ag P1 C31 C36 -97.78(19) . . . .
C11 P1 C31 C32 -49.4(2) . . . .
C21 P1 C31 C32 -154.18(19) . . . .
Ag P1 C31 C32 73.9(2) . . . .
C36 C31 C32 C33 -0.6(4) . . . .
P1 C31 C32 C33 -172.48(19) . . . .
C31 C32 C33 C34 0.4(4) . . . .
C32 C33 C34 C35 -0.1(4) . . . .
C33 C34 C35 C36 -0.1(4) . . . .
C34 C35 C36 C31 -0.1(4) . . . .
C32 C31 C36 C35 0.4(4) . . . .
P1 C31 C36 C35 172.18(19) . . . .
C61 P2 C41 C46 73.1(2) . . . .
C51 P2 C41 C46 -34.3(2) . . . .
Ag P2 C41 C46 -161.08(17) . . . .
C61 P2 C41 C42 -105.4(2) . . . .
C51 P2 C41 C42 147.3(2) . . . .
Ag P2 C41 C42 20.5(2) . . . .
C46 C41 C42 C43 -0.6(4) . . . .
P2 C41 C42 C43 177.9(2) . . . .
C41 C42 C43 C44 0.1(4) . . . .
C42 C43 C44 C45 0.5(4) . . . .
C43 C44 C45 C46 -0.6(4) . . . .
C44 C45 C46 C41 0.2(4) . . . .
C42 C41 C46 C45 0.4(4) . . . .
P2 C41 C46 C45 -177.98(19) . . . .
C61 P2 C51 C56 -12.1(2) . . . .
C41 P2 C51 C56 96.5(2) . . . .
Ag P2 C51 C56 -135.49(19) . . . .
C61 P2 C51 C52 169.4(2) . . . .
C41 P2 C51 C52 -82.0(2) . . . .
Ag P2 C51 C52 46.0(2) . . . .
C56 C51 C52 C53 -1.6(4) . . . .
P2 C51 C52 C53 177.0(2) . . . .
C51 C52 C53 C54 1.0(4) . . . .
C52 C53 C54 C55 0.4(4) . . . .
C53 C54 C55 C56 -1.1(4) . . . .
C54 C55 C56 C51 0.5(4) . . . .
C52 C51 C56 C55 0.8(4) . . . .
P2 C51 C56 C55 -177.66(19) . . . .
C41 P2 C61 C66 0.2(2) . . . .
C51 P2 C61 C66 107.7(2) . . . .
Ag P2 C61 C66 -127.80(19) . . . .
C41 P2 C61 C62 -178.60(18) . . . .
C51 P2 C61 C62 -71.2(2) . . . .
Ag P2 C61 C62 53.36(19) . . . .
C66 C61 C62 C63 -1.9(3) . . . .
P2 C61 C62 C63 177.04(18) . . . .
C61 C62 C63 C64 2.4(4) . . . .
C62 C63 C64 C65 -1.1(4) . . . .
C63 C64 C65 C66 -0.8(4) . . . .
C62 C61 C66 C65 0.0(3) . . . .
P2 C61 C66 C65 -178.84(18) . . . .
C64 C65 C66 C61 1.4(4) . . . .
